data_7110156
loop_
_publ_author_name
'Rudiger Bertermann'
'Holger Braunschweig'
'Christopher K. L. Brown'
'Alexander Damme'
'Rian D. Dewhurst'
'Christian Horl'
'Thomas Kramer'
'Ivo Krummenacher'
'Bernd Pfaffinger'
'Krzysztof Radacki'

_publ_section_title
;
 Diverse reactions of N-heterocyclic carbenes with an alkynylborane and
 isolation of a reactive zwitterionic borataallene
;
_journal_name_full Chem.Commun.
_journal_page_first 97
_journal_paper_doi 10.1039/c3cc46947f
_journal_volume 50
_journal_year 2013
_chemical_formula_moiety 'C20 H23 B'
_chemical_formula_sum 'C20 H23 B'
_chemical_formula_weight 274.19
_chemical_name_common
;
?
;
_chemical_name_systematic
;
?
;
_space_group_IT_number 2
_symmetry_cell_setting triclinic
_symmetry_space_group_name_Hall '-P 1'
_symmetry_space_group_name_H-M 'P -1'
_atom_sites_solution_hydrogens geom
_atom_sites_solution_primary direct
_atom_sites_solution_secondary difmap
_audit_creation_method SHELXL-97
_cell_angle_alpha 79.590(10)
_cell_angle_beta 89.075(13)
_cell_angle_gamma 88.211(11)
_cell_formula_units_Z 4
_cell_length_a 8.5068(19)
_cell_length_b 12.799(3)
_cell_length_c 15.650(6)
_cell_measurement_reflns_used 8011
_cell_measurement_temperature 100(2)
_cell_measurement_theta_max 26.73
_cell_measurement_theta_min 2.65
_cell_volume 1675.0(8)
_computing_cell_refinement 'Saint+ ver. 7.68A (Bruker AXS)'
_computing_data_collection 'APEX2 ver. 2010.3 (Bruker AXS)'
_computing_data_reduction 'Saint+ ver. 7.68A (Bruker AXS)'
_computing_molecular_graphics 'XP ver. 5.1 (Bruker AXS, 1998)'
_computing_publication_material 'SHELXL-97 (Sheldrick, 2008)'
_computing_structure_refinement 'SHELXL-97 (Sheldrick, 1997)'
_computing_structure_solution 'SHELXS-97 (Sheldrick, 1990)'
_diffrn_ambient_temperature 100(2)
_diffrn_detector_area_resol_mean 8.333
_diffrn_measured_fraction_theta_full 1.000
_diffrn_measured_fraction_theta_max 1.000
_diffrn_measurement_device_type 'Bruker X8-APEX II'
_diffrn_measurement_method '\f and \w scans'
_diffrn_radiation_monochromator 'multi-layer mirror'
_diffrn_radiation_source 'rotating anode'
_diffrn_radiation_type MoK\a
_diffrn_radiation_wavelength 0.71073
_diffrn_reflns_av_R_equivalents 0.0341
_diffrn_reflns_av_sigmaI/netI 0.0187
_diffrn_reflns_limit_h_max 10
_diffrn_reflns_limit_h_min -10
_diffrn_reflns_limit_k_max 15
_diffrn_reflns_limit_k_min -15
_diffrn_reflns_limit_l_max 19
_diffrn_reflns_limit_l_min -19
_diffrn_reflns_number 68086
_diffrn_reflns_theta_full 26.00
_diffrn_reflns_theta_max 26.02
_diffrn_reflns_theta_min 1.32
_exptl_absorpt_coefficient_mu 0.060
_exptl_absorpt_correction_T_max 1.0000
_exptl_absorpt_correction_T_min 0.8608
_exptl_absorpt_correction_type analytical
_exptl_absorpt_process_details 'Sadabs 2008/1 (Bruker 2008)'
_exptl_crystal_colour colourless
_exptl_crystal_density_diffrn 1.087
_exptl_crystal_density_method 'not measured'
_exptl_crystal_description block
_exptl_crystal_F_000 592
_exptl_crystal_size_max 0.41
_exptl_crystal_size_mid 0.16
_exptl_crystal_size_min 0.10
_refine_diff_density_max 0.274
_refine_diff_density_min -0.180
_refine_diff_density_rms 0.035
_refine_ls_extinction_method none
_refine_ls_goodness_of_fit_ref 1.023
_refine_ls_hydrogen_treatment mixed
_refine_ls_matrix_type full
_refine_ls_number_parameters 397
_refine_ls_number_reflns 6604
_refine_ls_number_restraints 0
_refine_ls_restrained_S_all 1.023
_refine_ls_R_factor_all 0.0499
_refine_ls_R_factor_gt 0.0406
_refine_ls_shift/su_max 0.000
_refine_ls_shift/su_mean 0.000
_refine_ls_structure_factor_coef Fsqd
_refine_ls_weighting_details 'calc w=1/[\s^2^(Fo^2^)+(0.0426P)^2^+0.7224P] where P=(Fo^2^+2Fc^2^)/3'
_refine_ls_weighting_scheme calc
_refine_ls_wR_factor_gt 0.0988
_refine_ls_wR_factor_ref 0.1045
_reflns_number_gt 5608
_reflns_number_total 6604
_reflns_threshold_expression >2sigma(I)
_cod_data_source_file c3cc46947f.txt
_cod_data_source_block 1
_cod_original_cell_volume 1674.9(8)
_cod_original_sg_symbol_H-M P-1
_cod_database_code 7110156

loop_
_symmetry_equiv_pos_as_xyz
'x, y, z'
'-x, -y, -z'

loop_
_atom_site_label
_atom_site_type_symbol
_atom_site_fract_x
_atom_site_fract_y
_atom_site_fract_z
_atom_site_U_iso_or_equiv
_atom_site_adp_type
_atom_site_occupancy
_atom_site_symmetry_multiplicity
_atom_site_calc_flag
_atom_site_refinement_flags
B1_1 B -0.35695(16) 0.47896(11) 0.28246(9) 0.0200(3) Uani 1 1 d .
C2_1 C -0.43241(15) 0.57748(10) 0.31089(8) 0.0249(3) Uani 1 1 d .
C3_1 C -0.48625(18) 0.65515(11) 0.33436(9) 0.0316(3) Uani 1 1 d .
H1_1 H -0.5317(19) 0.7178(13) 0.3512(10) 0.041 Uiso 1 1 d .
C1_2 C -0.18700(14) 0.44522(9) 0.31773(8) 0.0188(2) Uani 1 1 d .
C2_2 C -0.05889(15) 0.44434(9) 0.25918(8) 0.0214(3) Uani 1 1 d .
C3_2 C 0.09161(14) 0.41500(10) 0.29024(8) 0.0232(3) Uani 1 1 d .
H3_2 H 0.1765 0.4147 0.2501 0.028 Uiso 1 1 calc R
C4_2 C 0.12023(14) 0.38609(9) 0.37893(8) 0.0222(3) Uani 1 1 d .
C5_2 C -0.00469(14) 0.39022(9) 0.43613(8) 0.0205(3) Uani 1 1 d .
H5_2 H 0.0139 0.3726 0.4968 0.025 Uiso 1 1 calc R
C6_2 C -0.15694(14) 0.41942(9) 0.40764(8) 0.0197(3) Uani 1 1 d .
C7_2 C -0.07924(16) 0.48197(11) 0.16239(8) 0.0301(3) Uani 1 1 d .
H7A_2 H -0.0975 0.5592 0.1505 0.045 Uiso 1 1 calc R
H7B_2 H -0.1694 0.4473 0.1425 0.045 Uiso 1 1 calc R
H7C_2 H 0.0160 0.4637 0.1316 0.045 Uiso 1 1 calc R
C8_2 C 0.28198(15) 0.34969(11) 0.41150(9) 0.0290(3) Uani 1 1 d .
H8A_2 H 0.2817 0.3380 0.4751 0.043 Uiso 1 1 calc R
H8B_2 H 0.3578 0.4042 0.3886 0.043 Uiso 1 1 calc R
H8C_2 H 0.3118 0.2832 0.3920 0.043 Uiso 1 1 calc R
C9_2 C -0.28624(14) 0.41758(10) 0.47509(8) 0.0241(3) Uani 1 1 d .
H9A_2 H -0.3550 0.3582 0.4726 0.036 Uiso 1 1 calc R
H9B_2 H -0.3478 0.4845 0.4635 0.036 Uiso 1 1 calc R
H9C_2 H -0.2398 0.4088 0.5330 0.036 Uiso 1 1 calc R
C1_3 C -0.44798(14) 0.41833(10) 0.22080(8) 0.0206(3) Uani 1 1 d .
C2_3 C -0.45100(14) 0.30552(10) 0.23666(8) 0.0218(3) Uani 1 1 d .
C3_3 C -0.53613(16) 0.25351(11) 0.18276(8) 0.0283(3) Uani 1 1 d .
H3_3 H -0.5399 0.1782 0.1955 0.034 Uiso 1 1 calc R
C4_3 C -0.61591(16) 0.30829(12) 0.11080(9) 0.0307(3) Uani 1 1 d .
C5_3 C -0.61172(15) 0.41796(12) 0.09482(8) 0.0295(3) Uani 1 1 d .
H5_3 H -0.6647 0.4565 0.0455 0.035 Uiso 1 1 calc R
C6_3 C -0.53252(15) 0.47397(11) 0.14861(8) 0.0251(3) Uani 1 1 d .
C7_3 C -0.36797(16) 0.23772(10) 0.31279(8) 0.0254(3) Uani 1 1 d .
H7A_3 H -0.3984 0.1637 0.3175 0.038 Uiso 1 1 calc R
H7B_3 H -0.3977 0.2632 0.3664 0.038 Uiso 1 1 calc R
H7C_3 H -0.2539 0.2423 0.3038 0.038 Uiso 1 1 calc R
C8_3 C -0.70107(19) 0.24917(14) 0.05120(10) 0.0436(4) Uani 1 1 d .
H8A_3 H -0.7711 0.2988 0.0134 0.065 Uiso 1 1 calc R
H8B_3 H -0.7632 0.1933 0.0860 0.065 Uiso 1 1 calc R
H8C_3 H -0.6243 0.2171 0.0156 0.065 Uiso 1 1 calc R
C9_3 C -0.53953(19) 0.59381(11) 0.12575(9) 0.0354(3) Uani 1 1 d .
H9A_3 H -0.5686 0.6157 0.0647 0.053 Uiso 1 1 calc R
H9B_3 H -0.4363 0.6215 0.1351 0.053 Uiso 1 1 calc R
H9C_3 H -0.6182 0.6220 0.1627 0.053 Uiso 1 1 calc R
B1_4 B 0.11184(16) 0.88896(11) 0.27353(9) 0.0201(3) Uani 1 1 d .
C2_4 C 0.04765(16) 0.77684(10) 0.29611(8) 0.0268(3) Uani 1 1 d .
C3_4 C 0.0060(2) 0.68748(12) 0.31696(10) 0.0387(4) Uani 1 1 d .
H3_4 H -0.031(2) 0.6176(14) 0.3324(11) 0.046 Uiso 1 1 d .
C1_5 C 0.27838(14) 0.90235(9) 0.31234(8) 0.0188(2) Uani 1 1 d .
C2_5 C 0.40964(15) 0.92527(10) 0.25650(8) 0.0222(3) Uani 1 1 d .
C3_5 C 0.55775(15) 0.93290(10) 0.29112(8) 0.0242(3) Uani 1 1 d .
H3_5 H 0.6451 0.9484 0.2528 0.029 Uiso 1 1 calc R
C4_5 C 0.58099(14) 0.91844(9) 0.38023(8) 0.0223(3) Uani 1 1 d .
C5_5 C 0.45150(14) 0.89631(9) 0.43496(8) 0.0200(3) Uani 1 1 d .
H5_5 H 0.4655 0.8872 0.4960 0.024 Uiso 1 1 calc R
C6_5 C 0.30160(14) 0.88709(9) 0.40295(8) 0.0183(2) Uani 1 1 d .
C7_5 C 0.39459(17) 0.93604(12) 0.15917(9) 0.0328(3) Uani 1 1 d .
H7A_5 H 0.4935 0.9611 0.1309 0.049 Uiso 1 1 calc R
H7B_5 H 0.3092 0.9872 0.1388 0.049 Uiso 1 1 calc R
H7C_5 H 0.3712 0.8668 0.1447 0.049 Uiso 1 1 calc R
C8_5 C 0.74335(15) 0.92266(11) 0.41643(9) 0.0301(3) Uani 1 1 d .
H8A_5 H 0.7350 0.9287 0.4779 0.045 Uiso 1 1 calc R
H8B_5 H 0.7972 0.9844 0.3841 0.045 Uiso 1 1 calc R
H8C_5 H 0.8034 0.8576 0.4108 0.045 Uiso 1 1 calc R
C9_5 C 0.16603(14) 0.86377(10) 0.46598(8) 0.0214(3) Uani 1 1 d .
H9A_5 H 0.2062 0.8462 0.5253 0.032 Uiso 1 1 calc R
H9B_5 H 0.1085 0.8036 0.4527 0.032 Uiso 1 1 calc R
H9C_5 H 0.0952 0.9264 0.4608 0.032 Uiso 1 1 calc R
C1_6 C 0.01988(14) 0.98133(10) 0.21349(8) 0.0208(3) Uani 1 1 d .
C2_6 C -0.06527(15) 0.96281(11) 0.14061(8) 0.0255(3) Uani 1 1 d .
C3_6 C -0.13738(16) 1.04776(12) 0.08547(8) 0.0308(3) Uani 1 1 d .
H3_6 H -0.1914 1.0342 0.0361 0.037 Uiso 1 1 calc R
C4_6 C -0.13327(16) 1.15108(12) 0.09988(9) 0.0311(3) Uani 1 1 d .
C5_6 C -0.05482(16) 1.16887(11) 0.17287(9) 0.0285(3) Uani 1 1 d .
H5_6 H -0.0539 1.2390 0.1850 0.034 Uiso 1 1 calc R
C6_6 C 0.02235(14) 1.08731(10) 0.22871(8) 0.0228(3) Uani 1 1 d .
C7_6 C -0.07979(19) 0.85385(12) 0.11805(9) 0.0364(3) Uani 1 1 d .
H7A_6 H -0.1564 0.8136 0.1573 0.055 Uiso 1 1 calc R
H7B_6 H 0.0227 0.8163 0.1243 0.055 Uiso 1 1 calc R
H7C_6 H -0.1151 0.8608 0.0579 0.055 Uiso 1 1 calc R
C8_6 C -0.2085(2) 1.24251(13) 0.03822(10) 0.0432(4) Uani 1 1 d .
H8A_6 H -0.1264 1.2855 0.0057 0.065 Uiso 1 1 calc R
H8B_6 H -0.2725 1.2866 0.0713 0.065 Uiso 1 1 calc R
H8C_6 H -0.2755 1.2148 -0.0024 0.065 Uiso 1 1 calc R
C9_6 C 0.10326(16) 1.11751(10) 0.30583(9) 0.0275(3) Uani 1 1 d .
H9A_6 H 0.0720 1.0694 0.3590 0.041 Uiso 1 1 calc R
H9B_6 H 0.0726 1.1907 0.3106 0.041 Uiso 1 1 calc R
H9C_6 H 0.2175 1.1120 0.2979 0.041 Uiso 1 1 calc R

loop_
_atom_site_aniso_label
_atom_site_aniso_U_11
_atom_site_aniso_U_22
_atom_site_aniso_U_33
_atom_site_aniso_U_23
_atom_site_aniso_U_13
_atom_site_aniso_U_12
B1_1 0.0230(7) 0.0183(6) 0.0168(7) 0.0020(5) 0.0031(5) -0.0010(5)
C2_1 0.0257(6) 0.0240(7) 0.0239(7) -0.0016(5) -0.0027(5) 0.0003(5)
C3_1 0.0411(8) 0.0225(7) 0.0309(8) -0.0047(6) 0.0028(6) 0.0040(6)
C1_2 0.0224(6) 0.0143(5) 0.0201(6) -0.0038(5) 0.0003(5) -0.0018(4)
C2_2 0.0255(6) 0.0175(6) 0.0214(6) -0.0039(5) 0.0012(5) -0.0017(5)
C3_2 0.0217(6) 0.0228(6) 0.0251(7) -0.0049(5) 0.0058(5) -0.0017(5)
C4_2 0.0212(6) 0.0185(6) 0.0275(7) -0.0051(5) -0.0007(5) -0.0026(5)
C5_2 0.0230(6) 0.0191(6) 0.0198(6) -0.0039(5) -0.0018(5) -0.0033(5)
C6_2 0.0219(6) 0.0172(6) 0.0209(6) -0.0054(5) 0.0005(5) -0.0029(5)
C7_2 0.0305(7) 0.0357(8) 0.0226(7) -0.0019(6) 0.0038(5) 0.0012(6)
C8_2 0.0210(6) 0.0327(7) 0.0333(7) -0.0059(6) -0.0014(5) -0.0002(5)
C9_2 0.0222(6) 0.0299(7) 0.0200(6) -0.0044(5) 0.0003(5) -0.0004(5)
C1_3 0.0191(6) 0.0244(6) 0.0177(6) -0.0027(5) 0.0012(5) 0.0010(5)
C2_3 0.0225(6) 0.0256(6) 0.0180(6) -0.0054(5) 0.0022(5) -0.0022(5)
C3_3 0.0323(7) 0.0306(7) 0.0231(7) -0.0067(5) 0.0031(5) -0.0092(6)
C4_3 0.0260(7) 0.0474(8) 0.0206(7) -0.0094(6) 0.0013(5) -0.0104(6)
C5_3 0.0226(6) 0.0468(8) 0.0178(6) -0.0025(6) -0.0024(5) 0.0010(6)
C6_3 0.0228(6) 0.0319(7) 0.0193(6) -0.0023(5) 0.0010(5) 0.0033(5)
C7_3 0.0316(7) 0.0194(6) 0.0250(7) -0.0036(5) -0.0020(5) -0.0013(5)
C8_3 0.0430(9) 0.0622(11) 0.0284(8) -0.0117(7) -0.0040(7) -0.0225(8)
C9_3 0.0462(9) 0.0330(8) 0.0239(7) 0.0023(6) -0.0061(6) 0.0103(6)
B1_4 0.0226(7) 0.0232(7) 0.0160(7) -0.0076(5) 0.0015(5) -0.0012(5)
C2_4 0.0291(7) 0.0281(7) 0.0243(7) -0.0067(5) -0.0064(5) -0.0046(5)
C3_4 0.0607(10) 0.0268(8) 0.0295(8) -0.0047(6) -0.0088(7) -0.0127(7)
C1_5 0.0210(6) 0.0146(5) 0.0210(6) -0.0035(5) -0.0014(5) 0.0001(4)
C2_5 0.0244(6) 0.0197(6) 0.0225(6) -0.0044(5) 0.0011(5) -0.0013(5)
C3_5 0.0209(6) 0.0236(6) 0.0286(7) -0.0062(5) 0.0049(5) -0.0030(5)
C4_5 0.0192(6) 0.0189(6) 0.0300(7) -0.0074(5) -0.0021(5) -0.0006(5)
C5_5 0.0215(6) 0.0180(6) 0.0209(6) -0.0045(5) -0.0032(5) 0.0004(5)
C6_5 0.0197(6) 0.0148(5) 0.0204(6) -0.0030(5) -0.0010(5) 0.0007(4)
C7_5 0.0311(7) 0.0443(8) 0.0229(7) -0.0055(6) 0.0038(6) -0.0055(6)
C8_5 0.0200(6) 0.0344(7) 0.0379(8) -0.0111(6) -0.0031(6) -0.0022(5)
C9_5 0.0200(6) 0.0247(6) 0.0195(6) -0.0034(5) -0.0025(5) -0.0013(5)
C1_6 0.0177(6) 0.0265(6) 0.0179(6) -0.0027(5) 0.0005(5) -0.0019(5)
C2_6 0.0204(6) 0.0357(7) 0.0201(6) -0.0041(5) -0.0004(5) -0.0022(5)
C3_6 0.0242(7) 0.0484(9) 0.0185(7) -0.0030(6) -0.0040(5) 0.0013(6)
C4_6 0.0274(7) 0.0415(8) 0.0208(7) 0.0019(6) 0.0016(5) 0.0104(6)
C5_6 0.0311(7) 0.0281(7) 0.0243(7) -0.0006(5) 0.0026(5) 0.0067(5)
C6_6 0.0216(6) 0.0258(6) 0.0196(6) -0.0005(5) 0.0018(5) 0.0005(5)
C7_6 0.0443(9) 0.0414(8) 0.0255(7) -0.0094(6) -0.0115(6) -0.0084(7)
C8_6 0.0466(9) 0.0515(10) 0.0266(8) 0.0027(7) -0.0037(7) 0.0209(8)
C9_6 0.0346(7) 0.0191(6) 0.0287(7) -0.0039(5) -0.0055(6) 0.0008(5)

loop_
_atom_type_symbol
_atom_type_description
_atom_type_scat_dispersion_real
_atom_type_scat_dispersion_imag
_atom_type_scat_source
C C 0.0033 0.0016 'International Tables Vol C Tables 4.2.6.8 and 6.1.1.4'
H H 0.0000 0.0000 'International Tables Vol C Tables 4.2.6.8 and 6.1.1.4'
B B 0.0013 0.0007 'International Tables Vol C Tables 4.2.6.8 and 6.1.1.4'

loop_
_exptl_crystal_face_index_h
_exptl_crystal_face_index_k
_exptl_crystal_face_index_l
_exptl_crystal_face_perp_dist
2.00 3.00 0.00 0.0670
-2.00 -3.00 0.00 0.0720
1.00 -1.00 -1.00 0.0220
-1.00 1.00 1.00 0.0520
-1.00 -1.00 0.00 0.0730
1.00 1.00 0.00 0.0650
0.00 -1.00 2.00 0.1590
0.00 1.00 -2.00 0.1790
0.00 0.00 -1.00 0.1720
0.00 0.00 1.00 0.1520

loop_
_geom_angle_atom_site_label_1
_geom_angle_atom_site_label_2
_geom_angle_atom_site_label_3
_geom_angle
C2_1 B1_1 C1_3 120.05(11)
C2_1 B1_1 C1_2 116.23(11)
C1_3 B1_1 C1_2 123.72(11)
C3_1 C2_1 B1_1 177.62(14)
C2_1 C3_1 H1_1 177.8(10)
C6_2 C1_2 C2_2 118.28(11)
C6_2 C1_2 B1_1 121.53(11)
C2_2 C1_2 B1_1 120.14(11)
C3_2 C2_2 C1_2 120.24(11)
C3_2 C2_2 C7_2 118.43(11)
C1_2 C2_2 C7_2 121.20(11)
C2_2 C3_2 C4_2 121.40(11)
C2_2 C3_2 H3_2 119.3
C4_2 C3_2 H3_2 119.3
C5_2 C4_2 C3_2 118.14(11)
C5_2 C4_2 C8_2 120.96(12)
C3_2 C4_2 C8_2 120.89(11)
C4_2 C5_2 C6_2 122.17(12)
C4_2 C5_2 H5_2 118.9
C6_2 C5_2 H5_2 118.9
C5_2 C6_2 C1_2 119.70(11)
C5_2 C6_2 C9_2 118.13(11)
C1_2 C6_2 C9_2 122.12(11)
C2_2 C7_2 H7A_2 109.5
C2_2 C7_2 H7B_2 109.5
H7A_2 C7_2 H7B_2 109.5
C2_2 C7_2 H7C_2 109.5
H7A_2 C7_2 H7C_2 109.5
H7B_2 C7_2 H7C_2 109.5
C4_2 C8_2 H8A_2 109.5
C4_2 C8_2 H8B_2 109.5
H8A_2 C8_2 H8B_2 109.5
C4_2 C8_2 H8C_2 109.5
H8A_2 C8_2 H8C_2 109.5
H8B_2 C8_2 H8C_2 109.5
C6_2 C9_2 H9A_2 109.5
C6_2 C9_2 H9B_2 109.5
H9A_2 C9_2 H9B_2 109.5
C6_2 C9_2 H9C_2 109.5
H9A_2 C9_2 H9C_2 109.5
H9B_2 C9_2 H9C_2 109.5
C6_3 C1_3 C2_3 117.66(11)
C6_3 C1_3 B1_1 121.28(11)
C2_3 C1_3 B1_1 121.05(11)
C3_3 C2_3 C1_3 120.12(12)
C3_3 C2_3 C7_3 117.44(11)
C1_3 C2_3 C7_3 122.41(11)
C4_3 C3_3 C2_3 122.03(13)
C4_3 C3_3 H3_3 119.0
C2_3 C3_3 H3_3 119.0
C5_3 C4_3 C3_3 117.86(12)
C5_3 C4_3 C8_3 121.41(13)
C3_3 C4_3 C8_3 120.72(14)
C4_3 C5_3 C6_3 122.28(12)
C4_3 C5_3 H5_3 118.9
C6_3 C5_3 H5_3 118.9
C5_3 C6_3 C1_3 119.99(12)
C5_3 C6_3 C9_3 117.48(12)
C1_3 C6_3 C9_3 122.53(12)
C2_3 C7_3 H7A_3 109.5
C2_3 C7_3 H7B_3 109.5
H7A_3 C7_3 H7B_3 109.5
C2_3 C7_3 H7C_3 109.5
H7A_3 C7_3 H7C_3 109.5
H7B_3 C7_3 H7C_3 109.5
C4_3 C8_3 H8A_3 109.5
C4_3 C8_3 H8B_3 109.5
H8A_3 C8_3 H8B_3 109.5
C4_3 C8_3 H8C_3 109.5
H8A_3 C8_3 H8C_3 109.5
H8B_3 C8_3 H8C_3 109.5
C6_3 C9_3 H9A_3 109.5
C6_3 C9_3 H9B_3 109.5
H9A_3 C9_3 H9B_3 109.5
C6_3 C9_3 H9C_3 109.5
H9A_3 C9_3 H9C_3 109.5
H9B_3 C9_3 H9C_3 109.5
C2_4 B1_4 C1_6 121.79(11)
C2_4 B1_4 C1_5 114.88(11)
C1_6 B1_4 C1_5 123.30(11)
C3_4 C2_4 B1_4 175.73(15)
C2_4 C3_4 H3_4 177.6(11)
C2_5 C1_5 C6_5 118.52(11)
C2_5 C1_5 B1_4 120.11(11)
C6_5 C1_5 B1_4 121.31(11)
C3_5 C2_5 C1_5 119.98(12)
C3_5 C2_5 C7_5 118.78(11)
C1_5 C2_5 C7_5 121.15(11)
C4_5 C3_5 C2_5 121.68(12)
C4_5 C3_5 H3_5 119.2
C2_5 C3_5 H3_5 119.2
C5_5 C4_5 C3_5 118.19(11)
C5_5 C4_5 C8_5 120.96(12)
C3_5 C4_5 C8_5 120.81(12)
C4_5 C5_5 C6_5 121.90(11)
C4_5 C5_5 H5_5 119.0
C6_5 C5_5 H5_5 119.0
C5_5 C6_5 C1_5 119.72(11)
C5_5 C6_5 C9_5 119.15(11)
C1_5 C6_5 C9_5 121.12(10)
C2_5 C7_5 H7A_5 109.5
C2_5 C7_5 H7B_5 109.5
H7A_5 C7_5 H7B_5 109.5
C2_5 C7_5 H7C_5 109.5
H7A_5 C7_5 H7C_5 109.5
H7B_5 C7_5 H7C_5 109.5
C4_5 C8_5 H8A_5 109.5
C4_5 C8_5 H8B_5 109.5
H8A_5 C8_5 H8B_5 109.5
C4_5 C8_5 H8C_5 109.5
H8A_5 C8_5 H8C_5 109.5
H8B_5 C8_5 H8C_5 109.5
C6_5 C9_5 H9A_5 109.5
C6_5 C9_5 H9B_5 109.5
H9A_5 C9_5 H9B_5 109.5
C6_5 C9_5 H9C_5 109.5
H9A_5 C9_5 H9C_5 109.5
H9B_5 C9_5 H9C_5 109.5
C6_6 C1_6 C2_6 117.54(11)
C6_6 C1_6 B1_4 121.06(11)
C2_6 C1_6 B1_4 121.38(11)
C3_6 C2_6 C1_6 119.87(13)
C3_6 C2_6 C7_6 117.20(12)
C1_6 C2_6 C7_6 122.92(12)
C4_6 C3_6 C2_6 122.44(13)
C4_6 C3_6 H3_6 118.8
C2_6 C3_6 H3_6 118.8
C3_6 C4_6 C5_6 117.78(12)
C3_6 C4_6 C8_6 121.71(13)
C5_6 C4_6 C8_6 120.50(14)
C4_6 C5_6 C6_6 122.03(13)
C4_6 C5_6 H5_6 119.0
C6_6 C5_6 H5_6 119.0
C5_6 C6_6 C1_6 120.28(12)
C5_6 C6_6 C9_6 116.68(12)
C1_6 C6_6 C9_6 123.02(11)
C2_6 C7_6 H7A_6 109.5
C2_6 C7_6 H7B_6 109.5
H7A_6 C7_6 H7B_6 109.5
C2_6 C7_6 H7C_6 109.5
H7A_6 C7_6 H7C_6 109.5
H7B_6 C7_6 H7C_6 109.5
C4_6 C8_6 H8A_6 109.5
C4_6 C8_6 H8B_6 109.5
H8A_6 C8_6 H8B_6 109.5
C4_6 C8_6 H8C_6 109.5
H8A_6 C8_6 H8C_6 109.5
H8B_6 C8_6 H8C_6 109.5
C6_6 C9_6 H9A_6 109.5
C6_6 C9_6 H9B_6 109.5
H9A_6 C9_6 H9B_6 109.5
C6_6 C9_6 H9C_6 109.5
H9A_6 C9_6 H9C_6 109.5
H9B_6 C9_6 H9C_6 109.5

loop_
_geom_bond_atom_site_label_1
_geom_bond_atom_site_label_2
_geom_bond_distance
B1_1 C2_1 1.5305(19)
B1_1 C1_3 1.5700(18)
B1_1 C1_2 1.5755(18)
C2_1 C3_1 1.1963(19)
C3_1 H1_1 0.957(17)
C1_2 C6_2 1.4117(18)
C1_2 C2_2 1.4135(17)
C2_2 C3_2 1.3931(18)
C2_2 C7_2 1.5152(19)
C3_2 C4_2 1.3937(19)
C3_2 H3_2 0.9500
C4_2 C5_2 1.3842(18)
C4_2 C8_2 1.5057(18)
C5_2 C6_2 1.3943(17)
C5_2 H5_2 0.9500
C6_2 C9_2 1.5099(17)
C7_2 H7A_2 0.9800
C7_2 H7B_2 0.9800
C7_2 H7C_2 0.9800
C8_2 H8A_2 0.9800
C8_2 H8B_2 0.9800
C8_2 H8C_2 0.9800
C9_2 H9A_2 0.9800
C9_2 H9B_2 0.9800
C9_2 H9C_2 0.9800
C1_3 C6_3 1.4157(18)
C1_3 C2_3 1.4210(17)
C2_3 C3_3 1.3898(18)
C2_3 C7_3 1.5122(18)
C3_3 C4_3 1.389(2)
C3_3 H3_3 0.9500
C4_3 C5_3 1.382(2)
C4_3 C8_3 1.5093(19)
C5_3 C6_3 1.3939(19)
C5_3 H5_3 0.9500
C6_3 C9_3 1.5103(19)
C7_3 H7A_3 0.9800
C7_3 H7B_3 0.9800
C7_3 H7C_3 0.9800
C8_3 H8A_3 0.9800
C8_3 H8B_3 0.9800
C8_3 H8C_3 0.9800
C9_3 H9A_3 0.9800
C9_3 H9B_3 0.9800
C9_3 H9C_3 0.9800
B1_4 C2_4 1.5302(19)
B1_4 C1_6 1.5675(19)
B1_4 C1_5 1.5767(18)
C2_4 C3_4 1.194(2)
C3_4 H3_4 0.947(18)
C1_5 C2_5 1.4117(17)
C1_5 C6_5 1.4122(17)
C2_5 C3_5 1.3926(18)
C2_5 C7_5 1.5116(19)
C3_5 C4_5 1.3897(19)
C3_5 H3_5 0.9500
C4_5 C5_5 1.3888(18)
C4_5 C8_5 1.5075(17)
C5_5 C6_5 1.3937(17)
C5_5 H5_5 0.9500
C6_5 C9_5 1.5068(17)
C7_5 H7A_5 0.9800
C7_5 H7B_5 0.9800
C7_5 H7C_5 0.9800
C8_5 H8A_5 0.9800
C8_5 H8B_5 0.9800
C8_5 H8C_5 0.9800
C9_5 H9A_5 0.9800
C9_5 H9B_5 0.9800
C9_5 H9C_5 0.9800
C1_6 C6_6 1.4198(18)
C1_6 C2_6 1.4201(18)
C2_6 C3_6 1.3926(19)
C2_6 C7_6 1.508(2)
C3_6 C4_6 1.383(2)
C3_6 H3_6 0.9500
C4_6 C5_6 1.389(2)
C4_6 C8_6 1.5085(19)
C5_6 C6_6 1.3894(18)
C5_6 H5_6 0.9500
C6_6 C9_6 1.5138(18)
C7_6 H7A_6 0.9800
C7_6 H7B_6 0.9800
C7_6 H7C_6 0.9800
C8_6 H8A_6 0.9800
C8_6 H8B_6 0.9800
C8_6 H8C_6 0.9800
C9_6 H9A_6 0.9800
C9_6 H9B_6 0.9800
C9_6 H9C_6 0.9800

loop_
_geom_torsion_atom_site_label_1
_geom_torsion_atom_site_label_2
_geom_torsion_atom_site_label_3
_geom_torsion_atom_site_label_4
_geom_torsion
C2_1 B1_1 C1_2 C6_2 59.32(15)
C1_3 B1_1 C1_2 C6_2 -121.26(13)
C2_1 B1_1 C1_2 C2_2 -118.10(13)
C1_3 B1_1 C1_2 C2_2 61.31(16)
C6_2 C1_2 C2_2 C3_2 2.20(17)
B1_1 C1_2 C2_2 C3_2 179.71(11)
C6_2 C1_2 C2_2 C7_2 -173.67(11)
B1_1 C1_2 C2_2 C7_2 3.84(17)
C1_2 C2_2 C3_2 C4_2 -0.09(18)
C7_2 C2_2 C3_2 C4_2 175.89(11)
C2_2 C3_2 C4_2 C5_2 -1.86(18)
C2_2 C3_2 C4_2 C8_2 177.15(11)
C3_2 C4_2 C5_2 C6_2 1.70(18)
C8_2 C4_2 C5_2 C6_2 -177.31(11)
C4_2 C5_2 C6_2 C1_2 0.42(18)
C4_2 C5_2 C6_2 C9_2 177.79(11)
C2_2 C1_2 C6_2 C5_2 -2.36(17)
B1_1 C1_2 C6_2 C5_2 -179.83(11)
C2_2 C1_2 C6_2 C9_2 -179.62(11)
B1_1 C1_2 C6_2 C9_2 2.91(17)
C2_1 B1_1 C1_3 C6_3 42.38(17)
C1_2 B1_1 C1_3 C6_3 -137.01(12)
C2_1 B1_1 C1_3 C2_3 -136.30(12)
C1_2 B1_1 C1_3 C2_3 44.31(17)
C6_3 C1_3 C2_3 C3_3 -0.63(18)
B1_1 C1_3 C2_3 C3_3 178.10(11)
C6_3 C1_3 C2_3 C7_3 -178.72(11)
B1_1 C1_3 C2_3 C7_3 0.00(18)
C1_3 C2_3 C3_3 C4_3 2.2(2)
C7_3 C2_3 C3_3 C4_3 -179.62(12)
C2_3 C3_3 C4_3 C5_3 -1.5(2)
C2_3 C3_3 C4_3 C8_3 177.15(13)
C3_3 C4_3 C5_3 C6_3 -0.7(2)
C8_3 C4_3 C5_3 C6_3 -179.39(13)
C4_3 C5_3 C6_3 C1_3 2.3(2)
C4_3 C5_3 C6_3 C9_3 -178.54(12)
C2_3 C1_3 C6_3 C5_3 -1.53(18)
B1_1 C1_3 C6_3 C5_3 179.75(11)
C2_3 C1_3 C6_3 C9_3 179.33(12)
B1_1 C1_3 C6_3 C9_3 0.61(19)
C2_4 B1_4 C1_5 C2_5 113.62(13)
C1_6 B1_4 C1_5 C2_5 -64.23(16)
C2_4 B1_4 C1_5 C6_5 -63.45(15)
C1_6 B1_4 C1_5 C6_5 118.70(13)
C6_5 C1_5 C2_5 C3_5 -0.31(17)
B1_4 C1_5 C2_5 C3_5 -177.46(11)
C6_5 C1_5 C2_5 C7_5 176.35(11)
B1_4 C1_5 C2_5 C7_5 -0.81(17)
C1_5 C2_5 C3_5 C4_5 0.01(18)
C7_5 C2_5 C3_5 C4_5 -176.72(12)
C2_5 C3_5 C4_5 C5_5 -0.26(18)
C2_5 C3_5 C4_5 C8_5 177.50(12)
C3_5 C4_5 C5_5 C6_5 0.83(18)
C8_5 C4_5 C5_5 C6_5 -176.93(11)
C4_5 C5_5 C6_5 C1_5 -1.15(17)
C4_5 C5_5 C6_5 C9_5 -179.54(11)
C2_5 C1_5 C6_5 C5_5 0.86(16)
B1_4 C1_5 C6_5 C5_5 177.98(11)
C2_5 C1_5 C6_5 C9_5 179.22(10)
B1_4 C1_5 C6_5 C9_5 -3.66(17)
C2_4 B1_4 C1_6 C6_6 144.29(12)
C1_5 B1_4 C1_6 C6_6 -38.00(17)
C2_4 B1_4 C1_6 C2_6 -37.46(18)
C1_5 B1_4 C1_6 C2_6 140.25(12)
C6_6 C1_6 C2_6 C3_6 2.37(18)
B1_4 C1_6 C2_6 C3_6 -175.94(11)
C6_6 C1_6 C2_6 C7_6 -178.85(12)
B1_4 C1_6 C2_6 C7_6 2.84(19)
C1_6 C2_6 C3_6 C4_6 -1.7(2)
C7_6 C2_6 C3_6 C4_6 179.42(13)
C2_6 C3_6 C4_6 C5_6 -0.6(2)
C2_6 C3_6 C4_6 C8_6 178.42(13)
C3_6 C4_6 C5_6 C6_6 2.2(2)
C8_6 C4_6 C5_6 C6_6 -176.80(13)
C4_6 C5_6 C6_6 C1_6 -1.5(2)
C4_6 C5_6 C6_6 C9_6 179.98(12)
C2_6 C1_6 C6_6 C5_6 -0.81(18)
B1_4 C1_6 C6_6 C5_6 177.51(11)
C2_6 C1_6 C6_6 C9_6 177.60(12)
B1_4 C1_6 C6_6 C9_6 -4.08(18)
